data_2221114
loop_
_publ_author_name
'Wriedt, Mario'
'Sellmer, Sina'
'Jess, Inke'
'N\"ather, Christian'

_publ_section_title
<i>catena</i>-Poly[bis[<i>cis</i>-dipyrimidine-<i>trans</i>-dithiocyanatoiron(II)]-di-\m-pyrimidine-[<i>trans</i>-dithiocyanatoiron(II)]-di-\m-pyrimidine]
_journal_coeditor_code IM2102
_journal_issue 3
_journal_name_full 'Acta Crystallographica Section E'
_journal_page_first m296
_journal_page_last m297
_journal_paper_doi 10.1107/S1600536809005509
_journal_volume 65
_journal_year 2009
_chemical_formula_iupac '[Fe3 (N C S)6 (C4 H4 N2)8]'
_chemical_formula_moiety 'C38 H32 Fe3 N22 S6'
_chemical_formula_sum 'C38 H32 Fe3 N22 S6'
_chemical_formula_weight 1156.77
_chemical_name_systematic
;
<i>catena</i>-Poly[bis[<i>cis</i>-dipyrimidine-<i>trans</i>-
dithiocyanatoiron(II)]-di-\m-pyrimidine-[<i>trans</i>-dithiocyanatoiron(II)]-
di-\m-pyrimidine]
;
_space_group_IT_number 14
_symmetry_cell_setting monoclinic
_symmetry_space_group_name_Hall '-P 2ybc'
_symmetry_space_group_name_H-M 'P 1 21/c 1'
_atom_sites_solution_hydrogens geom
_atom_sites_solution_primary direct
_atom_sites_solution_secondary difmap
_audit_creation_method SHELXL-97
_cell_angle_alpha 90.00
_cell_angle_beta 100.042(7)
_cell_angle_gamma 90.00
_cell_formula_units_Z 2
_cell_length_a 18.2560(10)
_cell_length_b 16.2855(9)
_cell_length_c 8.2765(4)
_cell_measurement_reflns_used 8000
_cell_measurement_temperature 170(2)
_cell_measurement_theta_max 27.2
_cell_measurement_theta_min 8.25
_cell_volume 2423.0(2)
_computing_cell_refinement 'X-AREA (Stoe, 2008)'
_computing_data_collection 'X-AREA (Stoe, 2008)'
_computing_data_reduction 'X-AREA (Stoe, 2008)'
_computing_molecular_graphics 'XP in SHELXTL (Sheldrick, 2008)'
_computing_publication_material 'XCIF in SHELXTL (Sheldrick, 2008)'
_computing_structure_refinement 'SHELXL97 (Sheldrick, 2008)'
_computing_structure_solution 'SHELXS97 (Sheldrick, 2008)'
_diffrn_ambient_temperature 170(2)
_diffrn_measured_fraction_theta_full 0.967
_diffrn_measured_fraction_theta_max 0.967
_diffrn_measurement_device_type 'Stoe IPDS-1'
_diffrn_measurement_method \f
_diffrn_radiation_monochromator graphite
_diffrn_radiation_source 'fine-focus sealed tube'
_diffrn_radiation_type MoK\a
_diffrn_radiation_wavelength 0.71073
_diffrn_reflns_av_R_equivalents 0.0641
_diffrn_reflns_av_sigmaI/netI 0.0400
_diffrn_reflns_limit_h_max 22
_diffrn_reflns_limit_h_min -22
_diffrn_reflns_limit_k_max 20
_diffrn_reflns_limit_k_min -20
_diffrn_reflns_limit_l_max 10
_diffrn_reflns_limit_l_min -10
_diffrn_reflns_number 20463
_diffrn_reflns_theta_full 26.02
_diffrn_reflns_theta_max 26.02
_diffrn_reflns_theta_min 2.59
_diffrn_standards_decay_% 0
_diffrn_standards_interval_time 0
_diffrn_standards_number 0
_exptl_absorpt_coefficient_mu 1.201
_exptl_absorpt_correction_T_max 0.912
_exptl_absorpt_correction_T_min 0.859
_exptl_absorpt_correction_type numerical
_exptl_absorpt_process_details '(X-SHAPE and X-RED32; Stoe, 2008)'
_exptl_crystal_colour red
_exptl_crystal_density_diffrn 1.586
_exptl_crystal_density_method 'not measured'
_exptl_crystal_description block
_exptl_crystal_F_000 1176
_exptl_crystal_size_max 0.12
_exptl_crystal_size_mid 0.10
_exptl_crystal_size_min 0.07
_refine_diff_density_max 0.952
_refine_diff_density_min -0.413
_refine_ls_extinction_coef 0.0024(5)
_refine_ls_extinction_expression Fc^*^=kFc[1+0.001xFc^2^\l^3^/sin(2\q)]^-1/4^
_refine_ls_extinction_method 'SHELXL97 (Sheldrick, 2008)'
_refine_ls_goodness_of_fit_ref 1.134
_refine_ls_hydrogen_treatment constr
_refine_ls_matrix_type full
_refine_ls_number_parameters 314
_refine_ls_number_reflns 4615
_refine_ls_number_restraints 0
_refine_ls_restrained_S_all 1.134
_refine_ls_R_factor_all 0.0646
_refine_ls_R_factor_gt 0.0508
_refine_ls_shift/su_max 0.000
_refine_ls_shift/su_mean 0.000
_refine_ls_structure_factor_coef Fsqd
_refine_ls_weighting_details 'calc w=1/[\s^2^(Fo^2^)+(0.0419P)^2^+8.0294P] where P=(Fo^2^+2Fc^2^)/3'
_refine_ls_weighting_scheme calc
_refine_ls_wR_factor_gt 0.1177
_refine_ls_wR_factor_ref 0.1236
_reflns_number_gt 3795
_reflns_number_total 4615
_reflns_threshold_expression I>2\s(I)
_cod_data_source_file im2102.cif
_cod_data_source_block I
_cod_original_sg_symbol_H-M 'P 21/c'
_cod_database_code 2221114
_cod_database_fobs_code 2221114

loop_
_symmetry_equiv_pos_as_xyz
'x, y, z'
'-x, y+1/2, -z+1/2'
'-x, -y, -z'
'x, -y-1/2, z-1/2'

loop_
_atom_site_type_symbol
_atom_site_label
_atom_site_fract_x
_atom_site_fract_y
_atom_site_fract_z
_atom_site_U_iso_or_equiv
_atom_site_adp_type
_atom_site_calc_flag
_atom_site_refinement_flags
_atom_site_occupancy
_atom_site_disorder_assembly
_atom_site_disorder_group
Fe Fe1 0.26416(3) 0.48712(3) 0.61108(6) 0.01115(16) Uani d . 1 . .
Fe Fe2 0.0000 0.5000 1.0000 0.01002(18) Uani d S 1 . .
N N41 0.26059(19) 0.5829(2) 0.7749(4) 0.0202(7) Uani d . 1 . .
C C41 0.2859(2) 0.6276(2) 0.8790(5) 0.0182(8) Uani d . 1 . .
S S41 0.32547(8) 0.68848(8) 1.02316(17) 0.0418(4) Uani d . 1 . .
N N51 0.26521(18) 0.3912(2) 0.4439(4) 0.0184(7) Uani d . 1 . .
C C51 0.26229(19) 0.3726(2) 0.3063(5) 0.0127(7) Uani d . 1 . .
S S51 0.25824(6) 0.35068(7) 0.11413(12) 0.0241(3) Uani d . 1 . .
N N61 0.00127(18) 0.5933(2) 0.8299(4) 0.0167(7) Uani d . 1 . .
C C61 0.0140(2) 0.6208(2) 0.7072(5) 0.0146(8) Uani d . 1 . .
S S61 0.03129(7) 0.65765(7) 0.53635(14) 0.0292(3) Uani d . 1 . .
N N1 0.17147(16) 0.42202(19) 0.7062(4) 0.0131(6) Uani d . 1 . .
N N2 0.07898(17) 0.42630(19) 0.8767(4) 0.0131(6) Uani d . 1 . .
C C1 0.12769(19) 0.4614(2) 0.7952(4) 0.0130(7) Uani d . 1 . .
H H1 0.1317 0.5195 0.8008 0.016 Uiso calc R 1 . .
C C2 0.0754(2) 0.3440(2) 0.8720(5) 0.0165(8) Uani d . 1 . .
H H2 0.0432 0.3166 0.9330 0.020 Uiso calc R 1 . .
C C3 0.1170(2) 0.2978(2) 0.7813(5) 0.0179(8) Uani d . 1 . .
H H3 0.1133 0.2397 0.7768 0.021 Uiso calc R 1 . .
C C4 0.1643(2) 0.3399(2) 0.6977(5) 0.0164(8) Uani d . 1 . .
H H4 0.1927 0.3099 0.6320 0.020 Uiso calc R 1 . .
N N11 0.36347(17) 0.5483(2) 0.5208(4) 0.0157(7) Uani d . 1 . .
N N12 0.4695(2) 0.6360(2) 0.5800(5) 0.0264(8) Uani d . 1 . .
C C11 0.4082(2) 0.6011(3) 0.6157(5) 0.0212(9) Uani d . 1 . .
H H11 0.3949 0.6149 0.7183 0.025 Uiso calc R 1 . .
C C12 0.4872(2) 0.6144(3) 0.4348(6) 0.0275(10) Uani d . 1 . .
H H12 0.5309 0.6369 0.4048 0.033 Uiso calc R 1 . .
C C13 0.4452(3) 0.5618(3) 0.3286(6) 0.0289(10) Uani d . 1 . .
H H13 0.4584 0.5482 0.2258 0.035 Uiso calc R 1 . .
C C14 0.3827(2) 0.5293(3) 0.3769(5) 0.0231(9) Uani d . 1 . .
H H14 0.3525 0.4923 0.3056 0.028 Uiso calc R 1 . .
N N21 0.34829(17) 0.4171(2) 0.7928(4) 0.0150(7) Uani d . 1 . .
N N22 0.4465(2) 0.4159(2) 1.0257(5) 0.0285(9) Uani d . 1 . .
C C21 0.3925(2) 0.4525(3) 0.9200(5) 0.0216(9) Uani d . 1 . .
H H21 0.3847 0.5093 0.9370 0.026 Uiso calc R 1 . .
C C22 0.4557(2) 0.3357(3) 1.0026(5) 0.0249(9) Uani d . 1 . .
H H22 0.4936 0.3074 1.0746 0.030 Uiso calc R 1 . .
C C23 0.4125(2) 0.2927(3) 0.8790(5) 0.0219(9) Uani d . 1 . .
H H23 0.4191 0.2354 0.8658 0.026 Uiso calc R 1 . .
C C24 0.3587(2) 0.3362(2) 0.7736(5) 0.0150(8) Uani d . 1 . .
H H24 0.3284 0.3080 0.6859 0.018 Uiso calc R 1 . .
N N31 0.19048(17) 0.5567(2) 0.4101(4) 0.0155(7) Uani d . 1 . .
N N32 0.09789(17) 0.56059(19) 0.1687(4) 0.0143(7) Uani d . 1 . .
C C31 0.1369(2) 0.5230(2) 0.2998(5) 0.0151(8) Uani d . 1 . .
H H31 0.1253 0.4670 0.3159 0.018 Uiso calc R 1 . .
C C32 0.1156(2) 0.6395(2) 0.1491(5) 0.0184(8) Uani d . 1 . .
H H32 0.0906 0.6684 0.0558 0.022 Uiso calc R 1 . .
C C33 0.1689(2) 0.6805(3) 0.2591(6) 0.0244(9) Uani d . 1 . .
H H33 0.1799 0.7368 0.2448 0.029 Uiso calc R 1 . .
C C34 0.2051(2) 0.6362(2) 0.3899(5) 0.0203(9) Uani d . 1 . .
H H34 0.2417 0.6627 0.4684 0.024 Uiso calc R 1 . .

loop_
_atom_site_aniso_label
_atom_site_aniso_U_11
_atom_site_aniso_U_22
_atom_site_aniso_U_33
_atom_site_aniso_U_12
_atom_site_aniso_U_13
_atom_site_aniso_U_23
Fe1 0.0097(3) 0.0137(3) 0.0102(3) -0.00061(19) 0.0022(2) -0.0013(2)
Fe2 0.0084(3) 0.0124(4) 0.0098(4) 0.0004(3) 0.0029(3) 0.0014(3)
N41 0.0200(17) 0.0208(18) 0.0212(18) -0.0004(14) 0.0073(15) -0.0038(14)
C41 0.0174(18) 0.0167(19) 0.020(2) 0.0057(15) 0.0032(16) -0.0026(16)
S41 0.0447(7) 0.0309(7) 0.0414(7) 0.0109(5) -0.0158(6) -0.0206(6)
N51 0.0190(17) 0.0198(17) 0.0169(17) 0.0001(13) 0.0047(14) -0.0014(14)
C51 0.0103(16) 0.0106(17) 0.0170(19) 0.0005(13) 0.0015(14) -0.0018(14)
S51 0.0343(6) 0.0272(5) 0.0112(5) -0.0026(4) 0.0052(4) -0.0027(4)
N61 0.0162(16) 0.0181(17) 0.0161(17) 0.0015(12) 0.0035(13) 0.0033(13)
C61 0.0127(17) 0.0131(17) 0.0178(19) 0.0037(14) 0.0022(15) -0.0002(15)
S61 0.0441(7) 0.0281(6) 0.0189(5) 0.0067(5) 0.0147(5) 0.0085(4)
N1 0.0085(14) 0.0158(16) 0.0155(15) -0.0002(11) 0.0034(12) -0.0004(12)
N2 0.0114(14) 0.0153(15) 0.0132(15) 0.0004(12) 0.0039(12) -0.0001(12)
C1 0.0110(16) 0.0159(18) 0.0126(17) 0.0012(14) 0.0035(14) 0.0007(14)
C2 0.0151(18) 0.0142(18) 0.022(2) -0.0018(14) 0.0075(16) 0.0016(15)
C3 0.0166(18) 0.0114(17) 0.026(2) -0.0026(14) 0.0042(16) -0.0024(15)
C4 0.0124(17) 0.0175(19) 0.020(2) 0.0009(14) 0.0039(15) -0.0038(15)
N11 0.0107(14) 0.0210(17) 0.0153(16) -0.0021(12) 0.0015(13) 0.0017(13)
N12 0.0231(18) 0.032(2) 0.027(2) -0.0136(15) 0.0106(16) -0.0069(16)
C11 0.0184(19) 0.026(2) 0.021(2) -0.0072(16) 0.0072(17) -0.0056(16)
C12 0.024(2) 0.038(3) 0.024(2) -0.0139(19) 0.0140(18) -0.0027(19)
C13 0.028(2) 0.040(3) 0.021(2) -0.012(2) 0.0124(19) -0.0024(19)
C14 0.024(2) 0.031(2) 0.015(2) -0.0097(17) 0.0052(17) -0.0062(17)
N21 0.0131(15) 0.0181(16) 0.0139(15) -0.0007(12) 0.0026(13) 0.0022(13)
N22 0.0267(19) 0.026(2) 0.0274(19) -0.0014(15) -0.0108(16) 0.0036(16)
C21 0.025(2) 0.021(2) 0.0167(19) 0.0001(16) -0.0026(17) 0.0009(16)
C22 0.021(2) 0.027(2) 0.026(2) 0.0033(17) -0.0006(18) 0.0084(18)
C23 0.022(2) 0.022(2) 0.021(2) 0.0063(16) 0.0013(17) 0.0055(16)
C24 0.0157(18) 0.0183(19) 0.0114(18) 0.0018(14) 0.0036(15) 0.0022(14)
N31 0.0115(15) 0.0181(16) 0.0163(16) -0.0014(12) 0.0011(13) 0.0007(13)
N32 0.0116(15) 0.0154(16) 0.0156(16) -0.0005(12) 0.0012(13) -0.0015(12)
C31 0.0112(17) 0.0169(18) 0.0165(18) 0.0004(14) 0.0010(15) -0.0004(15)
C32 0.0155(18) 0.0185(19) 0.020(2) 0.0003(15) -0.0008(16) 0.0061(15)
C33 0.023(2) 0.017(2) 0.031(2) -0.0046(16) -0.0027(18) 0.0032(17)
C34 0.0185(19) 0.020(2) 0.020(2) -0.0045(15) -0.0032(16) -0.0030(16)

loop_
_atom_type_symbol
_atom_type_description
_atom_type_scat_dispersion_real
_atom_type_scat_dispersion_imag
_atom_type_scat_source
C C 0.0033 0.0016 'International Tables Vol C Tables 4.2.6.8 and 6.1.1.4'
H H 0.0000 0.0000 'International Tables Vol C Tables 4.2.6.8 and 6.1.1.4'
N N 0.0061 0.0033 'International Tables Vol C Tables 4.2.6.8 and 6.1.1.4'
S S 0.1246 0.1234 'International Tables Vol C Tables 4.2.6.8 and 6.1.1.4'
Fe Fe 0.3463 0.8444 'International Tables Vol C Tables 4.2.6.8 and 6.1.1.4'

loop_
_geom_angle_atom_site_label_1
_geom_angle_atom_site_label_2
_geom_angle_atom_site_label_3
_geom_angle_site_symmetry_1
_geom_angle_site_symmetry_3
_geom_angle
_geom_angle_publ_flag
N41 Fe1 N51 . . 178.69(13) ?
N41 Fe1 N1 . . 90.82(13) ?
N51 Fe1 N1 . . 88.50(12) ?
N41 Fe1 N31 . . 91.24(13) ?
N51 Fe1 N31 . . 87.72(12) ?
N1 Fe1 N31 . . 96.10(11) ?
N41 Fe1 N21 . . 92.26(13) ?
N51 Fe1 N21 . . 88.85(12) ?
N1 Fe1 N21 . . 89.70(11) ?
N31 Fe1 N21 . . 173.18(12) ?
N41 Fe1 N11 . . 90.18(13) ?
N51 Fe1 N11 . . 90.56(13) ?
N1 Fe1 N11 . . 176.83(11) ?
N31 Fe1 N11 . . 86.88(11) ?
N21 Fe1 N11 . . 87.25(11) ?
N61 Fe2 N61 . 3_567 180.0000(10) ?
N61 Fe2 N2 . . 89.96(12) ?
N61 Fe2 N2 3_567 . 90.04(12) ?
N61 Fe2 N2 . 3_567 90.04(12) ?
N61 Fe2 N2 3_567 3_567 89.96(12) ?
N2 Fe2 N2 . 3_567 180.0000(10) ?
N61 Fe2 N32 . 3_566 90.10(12) ?
N61 Fe2 N32 3_567 3_566 89.90(12) ?
N2 Fe2 N32 . 3_566 89.27(11) ?
N2 Fe2 N32 3_567 3_566 90.73(11) ?
N61 Fe2 N32 . 1_556 89.90(12) ?
N61 Fe2 N32 3_567 1_556 90.10(12) ?
N2 Fe2 N32 . 1_556 90.73(11) ?
N2 Fe2 N32 3_567 1_556 89.27(11) ?
N32 Fe2 N32 3_566 1_556 180.0000(10) ?
C41 N41 Fe1 . . 154.5(3) ?
N41 C41 S41 . . 177.0(4) ?
C51 N51 Fe1 . . 146.5(3) ?
N51 C51 S51 . . 177.7(3) ?
C61 N61 Fe2 . . 153.7(3) ?
N61 C61 S61 . . 179.3(4) ?
C1 N1 C4 . . 116.2(3) ?
C1 N1 Fe1 . . 121.5(2) ?
C4 N1 Fe1 . . 121.5(3) ?
C1 N2 C2 . . 116.5(3) ?
C1 N2 Fe2 . . 122.4(2) ?
C2 N2 Fe2 . . 120.9(3) ?
N2 C1 N1 . . 125.9(3) ?
N2 C1 H1 . . 117.1 ?
N1 C1 H1 . . 117.1 ?
N2 C2 C3 . . 122.1(4) ?
N2 C2 H2 . . 119.0 ?
C3 C2 H2 . . 119.0 ?
C4 C3 C2 . . 117.0(4) ?
C4 C3 H3 . . 121.5 ?
C2 C3 H3 . . 121.5 ?
N1 C4 C3 . . 122.2(4) ?
N1 C4 H4 . . 118.9 ?
C3 C4 H4 . . 118.9 ?
C14 N11 C11 . . 116.2(3) ?
C14 N11 Fe1 . . 122.3(3) ?
C11 N11 Fe1 . . 121.4(3) ?
C11 N12 C12 . . 115.4(4) ?
N12 C11 N11 . . 126.3(4) ?
N12 C11 H11 . . 116.8 ?
N11 C11 H11 . . 116.8 ?
N12 C12 C13 . . 123.0(4) ?
N12 C12 H12 . . 118.5 ?
C13 C12 H12 . . 118.5 ?
C12 C13 C14 . . 117.1(4) ?
C12 C13 H13 . . 121.5 ?
C14 C13 H13 . . 121.5 ?
N11 C14 C13 . . 122.0(4) ?
N11 C14 H14 . . 119.0 ?
C13 C14 H14 . . 119.0 ?
C21 N21 C24 . . 115.9(3) ?
C21 N21 Fe1 . . 123.5(3) ?
C24 N21 Fe1 . . 120.6(2) ?
C22 N22 C21 . . 116.0(4) ?
N22 C21 N21 . . 126.6(4) ?
N22 C21 H21 . . 116.7 ?
N21 C21 H21 . . 116.7 ?
N22 C22 C23 . . 122.4(4) ?
N22 C22 H22 . . 118.8 ?
C23 C22 H22 . . 118.8 ?
C22 C23 C24 . . 117.4(4) ?
C22 C23 H23 . . 121.3 ?
C24 C23 H23 . . 121.3 ?
N21 C24 C23 . . 121.6(4) ?
N21 C24 H24 . . 119.2 ?
C23 C24 H24 . . 119.2 ?
C31 N31 C34 . . 116.8(3) ?
C31 N31 Fe1 . . 124.8(3) ?
C34 N31 Fe1 . . 118.2(2) ?
C31 N32 C32 . . 115.6(3) ?
C31 N32 Fe2 . 1_554 123.0(3) ?
C32 N32 Fe2 . 1_554 121.2(2) ?
N31 C31 N32 . . 126.1(4) ?
N31 C31 H31 . . 117.0 ?
N32 C31 H31 . . 117.0 ?
N32 C32 C33 . . 122.7(4) ?
N32 C32 H32 . . 118.7 ?
C33 C32 H32 . . 118.7 ?
C34 C33 C32 . . 116.9(4) ?
C34 C33 H33 . . 121.6 ?
C32 C33 H33 . . 121.6 ?
N31 C34 C33 . . 121.9(4) ?
N31 C34 H34 . . 119.0 ?
C33 C34 H34 . . 119.0 ?

loop_
_geom_bond_atom_site_label_1
_geom_bond_atom_site_label_2
_geom_bond_site_symmetry_2
_geom_bond_distance
_geom_bond_publ_flag
Fe1 N41 . 2.075(3) y
Fe1 N51 . 2.089(3) y
Fe1 N1 . 2.252(3) y
Fe1 N31 . 2.254(3) y
Fe1 N21 . 2.262(3) y
Fe1 N11 . 2.304(3) y
Fe2 N61 . 2.075(3) y
Fe2 N61 3_567 2.075(3) y
Fe2 N2 . 2.252(3) y
Fe2 N2 3_567 2.252(3) y
Fe2 N32 3_566 2.291(3) y
Fe2 N32 1_556 2.291(3) y
N41 C41 . 1.161(5) ?
C41 S41 . 1.621(4) ?
N51 C51 . 1.171(5) ?
C51 S51 . 1.619(4) ?
N61 C61 . 1.169(5) ?
C61 S61 . 1.618(4) ?
N1 C1 . 1.341(5) ?
N1 C4 . 1.344(5) ?
N2 C1 . 1.335(5) ?
N2 C2 . 1.343(5) ?
C1 H1 . 0.9500 ?
C2 C3 . 1.380(6) ?
C2 H2 . 0.9500 ?
C3 C4 . 1.379(6) ?
C3 H3 . 0.9500 ?
C4 H4 . 0.9500 ?
N11 C14 . 1.336(5) ?
N11 C11 . 1.342(5) ?
N12 C11 . 1.334(5) ?
N12 C12 . 1.344(6) ?
C11 H11 . 0.9500 ?
C12 C13 . 1.364(6) ?
C12 H12 . 0.9500 ?
C13 C14 . 1.378(6) ?
C13 H13 . 0.9500 ?
C14 H14 . 0.9500 ?
N21 C21 . 1.340(5) ?
N21 C24 . 1.345(5) ?
N22 C22 . 1.334(6) ?
N22 C21 . 1.339(5) ?
C21 H21 . 0.9500 ?
C22 C23 . 1.371(6) ?
C22 H22 . 0.9500 ?
C23 C24 . 1.388(5) ?
C23 H23 . 0.9500 ?
C24 H24 . 0.9500 ?
N31 C31 . 1.335(5) ?
N31 C34 . 1.338(5) ?
N32 C31 . 1.338(5) ?
N32 C32 . 1.343(5) ?
N32 Fe2 1_554 2.291(3) ?
C31 H31 . 0.9500 ?
C32 C33 . 1.382(6) ?
C32 H32 . 0.9500 ?
C33 C34 . 1.372(6) ?
C33 H33 . 0.9500 ?
C34 H34 . 0.9500 ?
